data_1502113
loop_
_publ_author_name
'Morohashi, Naoya'
'Noji, Shintaro'
'Nakayama, Hiroko'
'Kudo, Yasutaka'
'Tanaka, Shinya'
'Kabuto, Chizuko'
'Hattori, Tetsutaro'

_publ_section_title
;
 Unique inclusion properties of crystalline powder
 p-tert-butylthiacalix[4]arene toward alcohols and carboxylic acids.
;
_journal_issue 13
_journal_name_full 'Organic letters'
_journal_page_first 3292
_journal_page_last 3295
_journal_paper_doi 10.1021/ol200506p
_journal_volume 13
_journal_year 2011
_chemical_formula_sum 'C41 H52 O5 S4'
_chemical_formula_weight 753.07
_chemical_name_systematic
;
 ?
;
_space_group_IT_number 129
_symmetry_cell_setting tetragonal
_symmetry_space_group_name_Hall '-P 4a 2a'
_symmetry_space_group_name_H-M 'P 4/n m m :2'
_atom_sites_solution_hydrogens geom
_atom_sites_solution_primary direct
_atom_sites_solution_secondary difmap
_audit_creation_method SHELXL-97
_cell_angle_alpha 90.00
_cell_angle_beta 90.00
_cell_angle_gamma 90.00
_cell_formula_units_Z 2
_cell_length_a 15.7827(7)
_cell_length_b 15.7827(7)
_cell_length_c 8.2365(7)
_cell_measurement_reflns_used 6495
_cell_measurement_temperature 223(2)
_cell_measurement_theta_max 27.79
_cell_measurement_theta_min 2.47
_cell_volume 2051.7(2)
_computing_cell_refinement 'Bruker SMART'
_computing_data_collection 'Bruker APEXII'
_computing_data_reduction 'Bruker SAINT'
_computing_molecular_graphics 'Yadokari-XG 2009 (Wakita Nemoto et al., 2009)'
_computing_publication_material 'Yadokari-XG 2009 (Wakita,Nemoto et al., 2009)'
_computing_structure_refinement 'SHELXL-97 (Sheldrick, 1997)'
_computing_structure_solution 'Bruker SHELXTL'
_diffrn_ambient_temperature 223(2)
_diffrn_detector_area_resol_mean 8.333
_diffrn_measured_fraction_theta_full 0.999
_diffrn_measured_fraction_theta_max 0.999
_diffrn_measurement_device_type 'Bruker APEX-II CCD'
_diffrn_measurement_method 'phi and omega scans'
_diffrn_radiation_monochromator 'Bruker Helios multilayered confocal mirror'
_diffrn_radiation_source 'Bruker TXS fine-focus rotating anode'
_diffrn_radiation_type MoK\a
_diffrn_radiation_wavelength 0.71073
_diffrn_reflns_av_R_equivalents 0.0203
_diffrn_reflns_av_sigmaI/netI 0.0130
_diffrn_reflns_limit_h_max 13
_diffrn_reflns_limit_h_min -20
_diffrn_reflns_limit_k_max 20
_diffrn_reflns_limit_k_min -20
_diffrn_reflns_limit_l_max 10
_diffrn_reflns_limit_l_min -10
_diffrn_reflns_number 11188
_diffrn_reflns_theta_full 27.49
_diffrn_reflns_theta_max 27.49
_diffrn_reflns_theta_min 1.82
_exptl_absorpt_coefficient_mu 0.272
_exptl_absorpt_correction_T_max 1.0
_exptl_absorpt_correction_T_min 0.882977
_exptl_absorpt_correction_type empirical
_exptl_crystal_colour colorless
_exptl_crystal_density_diffrn 1.219
_exptl_crystal_density_method 'not measured'
_exptl_crystal_description prism
_exptl_crystal_F_000 804
_exptl_crystal_size_max 0.2
_exptl_crystal_size_mid 0.2
_exptl_crystal_size_min 0.2
_refine_diff_density_max 0.814
_refine_diff_density_min -1.060
_refine_diff_density_rms 0.196
_refine_ls_extinction_method none
_refine_ls_goodness_of_fit_ref 1.167
_refine_ls_hydrogen_treatment mixed
_refine_ls_matrix_type full
_refine_ls_number_parameters 76
_refine_ls_number_reflns 1332
_refine_ls_number_restraints 0
_refine_ls_restrained_S_all 1.167
_refine_ls_R_factor_all 0.1072
_refine_ls_R_factor_gt 0.1021
_refine_ls_shift/su_max 0.000
_refine_ls_shift/su_mean 0.000
_refine_ls_structure_factor_coef Fsqd
_refine_ls_weighting_details 'calc w=1/[\s^2^(Fo^2^)+(0.1833P)^2^+1.3982P] where P=(Fo^2^+2Fc^2^)/3'
_refine_ls_weighting_scheme calc
_refine_ls_wR_factor_gt 0.2658
_refine_ls_wR_factor_ref 0.2874
_reflns_number_gt 1190
_reflns_number_total 1332
_reflns_threshold_expression >2sigma(I)
_cod_data_source_file ol200506p_si_002.cif
_cod_data_source_block 2MeOH
_cod_original_sg_symbol_H-M 'P 4/n m m'
_cod_database_code 1502113

loop_
_symmetry_equiv_pos_as_xyz
'x, y, z'
'-x+1/2, -y+1/2, z'
'x+1/2, -y, -z'
'-x, y+1/2, -z'
'-y, -x, -z'
'y+1/2, x+1/2, -z'
'y, -x+1/2, z'
'-y+1/2, x, z'
'-x, -y, -z'
'x-1/2, y-1/2, -z'
'-x-1/2, y, z'
'x, -y-1/2, z'
'y, x, z'
'-y-1/2, -x-1/2, z'
'-y, x-1/2, -z'
'y-1/2, -x, -z'

loop_
_atom_site_label
_atom_site_type_symbol
_atom_site_fract_x
_atom_site_fract_y
_atom_site_fract_z
_atom_site_U_iso_or_equiv
_atom_site_adp_type
_atom_site_occupancy
_atom_site_symmetry_multiplicity
_atom_site_calc_flag
_atom_site_refinement_flags
_atom_site_disorder_group
S1 S 0.42445(5) 0.07555(5) 0.77337(15) 0.0486(5) Uani 1 2 d S .
O1 O 0.3776(2) 0.2500 0.6577(3) 0.0482(8) Uani 1 2 d S .
C1 C 0.4248(2) 0.2500 0.7960(5) 0.0404(9) Uani 1 2 d S .
C2 C 0.44887(17) 0.17392(17) 0.8690(3) 0.0428(7) Uani 1 1 d . .
C3 C 0.49189(19) 0.17473(18) 1.0162(4) 0.0508(8) Uani 1 1 d . .
H1 H 0.5077 0.1235 1.0633 0.061 Uiso 1 1 calc R .
C4 C 0.5568(5) 0.2500 1.2598(8) 0.0777(17) Uani 1 2 d S .
C5 C 0.5119(3) 0.2500 1.0951(6) 0.0554(11) Uani 1 2 d S .
C6 C 0.5220(6) 0.1753(4) 1.3693(7) 0.119(3) Uani 1 1 d . .
H2 H 0.5420 0.1222 1.3277 0.178 Uiso 1 1 calc R .
H3 H 0.4612 0.1759 1.3679 0.178 Uiso 1 1 calc R .
H4 H 0.5417 0.1826 1.4787 0.178 Uiso 1 1 calc R .
C7 C 0.2500 0.2500 1.165(3) 0.131(7) Uani 1 8 d S .
O2 O 0.2500 0.2500 1.303(5) 0.33(3) Uani 1 8 d S .
C8A C 0.6464(10) 0.1869(10) 1.2330(17) 0.059(3) Uiso 0.25 1 d P 1
C8B C 0.6446(14) 0.2500 1.251(2) 0.106(5) Uiso 0.50 2 d SP 2
H8 H 0.348(4) 0.211(4) 0.636(8) 0.039(16) Uiso 0.50 1 d P .

loop_
_atom_site_aniso_label
_atom_site_aniso_U_11
_atom_site_aniso_U_22
_atom_site_aniso_U_33
_atom_site_aniso_U_23
_atom_site_aniso_U_13
_atom_site_aniso_U_12
S1 0.0425(6) 0.0425(6) 0.0607(8) -0.0075(3) 0.0075(3) 0.0064(3)
O1 0.0498(16) 0.0512(17) 0.0436(15) 0.000 -0.0017(12) 0.000
C1 0.0335(18) 0.047(2) 0.0409(17) 0.000 0.0063(12) 0.000
C2 0.0345(12) 0.0442(14) 0.0497(15) -0.0037(10) 0.0051(10) 0.0016(10)
C3 0.0424(14) 0.0518(16) 0.0582(17) 0.0049(12) -0.0056(12) 0.0037(11)
C4 0.081(4) 0.092(5) 0.060(3) 0.000 -0.029(3) 0.000
C5 0.047(2) 0.063(3) 0.055(2) 0.000 -0.0101(18) 0.000
C6 0.173(7) 0.113(4) 0.069(3) 0.001(3) -0.025(4) 0.027(4)
C7 0.136(11) 0.136(11) 0.120(15) 0.000 0.000 0.000
O2 0.39(4) 0.39(4) 0.22(3) 0.000 0.000 0.000

loop_
_atom_type_symbol
_atom_type_description
_atom_type_scat_dispersion_real
_atom_type_scat_dispersion_imag
_atom_type_scat_source
C C 0.0033 0.0016 'International Tables Vol C Tables 4.2.6.8 and 6.1.1.4'
H H 0.0000 0.0000 'International Tables Vol C Tables 4.2.6.8 and 6.1.1.4'
O O 0.0106 0.0060 'International Tables Vol C Tables 4.2.6.8 and 6.1.1.4'
S S 0.1246 0.1234 'International Tables Vol C Tables 4.2.6.8 and 6.1.1.4'

loop_
_geom_angle_atom_site_label_1
_geom_angle_atom_site_label_2
_geom_angle_atom_site_label_3
_geom_angle
_geom_angle_site_symmetry_1
_geom_angle_site_symmetry_3
C2 S1 C2 100.45(17) . 14_665
C1 O1 H8 121(5) . .
O1 C1 C2 120.64(18) . .
O1 C1 C2 120.64(18) . 12_565
C2 C1 C2 118.7(4) . 12_565
C3 C2 C1 120.1(3) . .
C3 C2 S1 119.9(2) . .
C1 C2 S1 120.0(2) . .
C2 C3 C5 121.8(3) . .
C2 C3 H1 119.1 . .
C5 C3 H1 119.1 . .
C8B C4 C5 114.6(10) . .
C8B C4 C6 112.2(6) . .
C5 C4 C6 110.1(4) . .
C8B C4 C6 112.2(6) . 12_565
C5 C4 C6 110.1(4) . 12_565
C6 C4 C6 96.3(6) . 12_565
C8B C4 C8A 35.3(5) . .
C5 C4 C8A 105.3(6) . .
C6 C4 C8A 85.9(6) . .
C6 C4 C8A 141.2(7) 12_565 .
C8B C4 C8A 35.3(5) . 12_565
C5 C4 C8A 105.3(6) . 12_565
C6 C4 C8A 141.2(7) . 12_565
C6 C4 C8A 85.9(6) 12_565 12_565
C8A C4 C8A 69.7(10) . 12_565
C3 C5 C3 117.4(4) . 12_565
C3 C5 C4 121.3(2) . .
C3 C5 C4 121.3(2) 12_565 .
C4 C6 H2 109.5 . .
C4 C6 H3 109.5 . .
H2 C6 H3 109.5 . .
C4 C6 H4 109.5 . .
H2 C6 H4 109.5 . .
H3 C6 H4 109.5 . .
C4 C8A C8A 55.2(5) . 12_565

loop_
_geom_bond_atom_site_label_1
_geom_bond_atom_site_label_2
_geom_bond_distance
_geom_bond_site_symmetry_2
S1 C2 1.783(3) .
S1 C2 1.783(3) 14_665
O1 C1 1.361(5) .
O1 H8 0.79(7) .
C1 C2 1.396(3) .
C1 C2 1.396(3) 12_565
C2 C3 1.390(4) .
C3 C5 1.390(4) .
C3 H1 0.9300 .
C4 C8B 1.39(2) .
C4 C5 1.530(7) .
C4 C6 1.583(10) .
C4 C6 1.583(10) 12_565
C4 C8A 1.743(17) .
C4 C8A 1.743(17) 12_565
C5 C3 1.390(4) 12_565
C6 H2 0.9600 .
C6 H3 0.9600 .
C6 H4 0.9600 .
C7 O2 1.13(4) .
C8A C8A 1.99(3) 12_565
